data_1576576
loop_
_publ_author_name
'Qin, Shao-Jie'
'Shivanna, Mohana'
'Gao, Mei-Yan'
'Deng, Cheng-Hua'
'Wang, Shi-Qiang'
'Li, Dan'
'Fu, Shao-Dan'
'Qiu, Shuai'
'Song, Bai-Qiao'
'Yang, Qing-Yuan'

_publ_section_title
;
 Crystallographic visualization of C3-hydrocarbon-induced structural
 transformation and guest encapsulation within a flexible coordination
 network.
;
_journal_issue 14
_journal_name_full 'Chemical science'
_journal_page_first 7115
_journal_page_last 7124
_journal_paper_doi 10.1039/d5sc07430d
_journal_volume 17
_journal_year 2026
_chemical_formula_moiety 'C24 H20 Cu F6 N8 Si, 2(C3 H4)'
_chemical_formula_sum 'C30 H28 Cu F6 N8 Si'
_chemical_formula_weight 706.23
_space_group_crystal_system triclinic
_space_group_IT_number 2
_space_group_name_Hall '-P 1'
_space_group_name_H-M_alt 'P -1'
_atom_sites_solution_hydrogens geom
_audit_creation_date 2020-10-23
_audit_creation_method
;
Olex2 1.2
(compiled 2018.05.29 svn.r3508 for OlexSys, GUI svn.r5506)
;
_audit_update_record
;
2020-10-23 deposited with the CCDC.	2026-01-22 downloaded from the CCDC.
;
_cell_angle_alpha 63.892(3)
_cell_angle_beta 88.521(4)
_cell_angle_gamma 64.842(4)
_cell_formula_units_Z 2
_cell_length_a 12.3857(8)
_cell_length_b 12.4230(8)
_cell_length_c 13.1942(9)
_cell_measurement_reflns_used 9748
_cell_measurement_temperature 150(2)
_cell_measurement_theta_max 79.761
_cell_measurement_theta_min 4.023
_cell_volume 1617.3(2)
_computing_cell_refinement 'SAINT V8.38A (?, 2016)'
_computing_data_reduction 'SAINT V8.38A (?, 2016)'
_computing_molecular_graphics 'Olex2 (Dolomanov et al., 2009)'
_computing_publication_material 'Olex2 (Dolomanov et al., 2009)'
_computing_structure_refinement 'XL (Sheldrick, 2008)'
_diffrn_ambient_temperature 150.0
_diffrn_measured_fraction_theta_full 0.984
_diffrn_measured_fraction_theta_max 0.960
_diffrn_measurement_device_type 'Bruker APEX-II CCD'
_diffrn_measurement_method '\f and \w scans'
_diffrn_radiation_type CuK\a
_diffrn_radiation_wavelength 1.54178
_diffrn_reflns_av_unetI/netI 0.0611
_diffrn_reflns_Laue_measured_fraction_full 0.984
_diffrn_reflns_Laue_measured_fraction_max 0.960
_diffrn_reflns_limit_h_max 15
_diffrn_reflns_limit_h_min -15
_diffrn_reflns_limit_k_max 15
_diffrn_reflns_limit_k_min -15
_diffrn_reflns_limit_l_max 16
_diffrn_reflns_limit_l_min -11
_diffrn_reflns_number 6757
_diffrn_reflns_point_group_measured_fraction_full 0.984
_diffrn_reflns_point_group_measured_fraction_max 0.960
_diffrn_reflns_theta_full 67.679
_diffrn_reflns_theta_max 79.932
_diffrn_reflns_theta_min 4.023
_diffrn_standards_number 0
_exptl_absorpt_coefficient_mu 1.920
_exptl_absorpt_correction_T_max 0.7543
_exptl_absorpt_correction_T_min 0.5053
_exptl_absorpt_correction_type multi-scan
_exptl_crystal_colour 'dull light violet'
_exptl_crystal_colour_lustre dull
_exptl_crystal_colour_modifier light
_exptl_crystal_colour_primary violet
_exptl_crystal_density_diffrn 1.450
_exptl_crystal_description needle
_exptl_crystal_F_000 722
_exptl_crystal_size_max 0.3
_exptl_crystal_size_mid 0.2
_exptl_crystal_size_min 0.1
_refine_diff_density_max 2.800
_refine_diff_density_min -1.932
_refine_diff_density_rms 0.230
_refine_ls_extinction_method none
_refine_ls_goodness_of_fit_ref 1.058
_refine_ls_hydrogen_treatment constr
_refine_ls_matrix_type full
_refine_ls_number_parameters 449
_refine_ls_number_reflns 6757
_refine_ls_number_restraints 62
_refine_ls_restrained_S_all 1.055
_refine_ls_R_factor_all 0.1541
_refine_ls_R_factor_gt 0.1433
_refine_ls_shift/su_max 0.000
_refine_ls_shift/su_mean 0.000
_refine_ls_structure_factor_coef Fsqd
_refine_ls_weighting_details 'w=1/[\s^2^(Fo^2^)+(0.1260P)^2^+32.8263P] where P=(Fo^2^+2Fc^2^)/3'
_refine_ls_weighting_scheme calc
_refine_ls_wR_factor_gt 0.3746
_refine_ls_wR_factor_ref 0.3813
_reflns_Friedel_coverage 0.000
_reflns_number_gt 5828
_reflns_number_total 6757
_reflns_threshold_expression 'I > 2\s(I)'
_cod_data_source_file d5sc07430d2.cif
_cod_data_source_block oo_tw
_cod_depositor_comments 'Adding full bibliography for 1576576--1576578.cif.'
_cod_original_cell_volume 1617.28(19)
_cod_database_code 1576576
_shelx_shelxl_version_number 2016/6
_shelx_space_group_comment
;
The symmetry employed for this shelxl refinement is uniquely defined
by the following loop, which should always be used as a source of
symmetry information in preference to the above space-group names.
They are only intended as comments.
;
_shelx_estimated_absorpt_t_max 0.831
_shelx_estimated_absorpt_t_min 0.597
_olex2_refinement_description
;
1. Twinned data refinement
 Scales: 0.689(9)
 0.311(9)
2. Fixed Uiso
 At 1.2 times of:
  All C(H) groups
 At 1.5 times of:
  All C(H,H,H) groups
3. Restrained distances
 C33-C32
 1.16 with sigma of 0.02
 C32-C31
 1.45 with sigma of 0.02
4. Uiso/Uaniso restraints and constraints
C28 \\sim C29 \\sim C30 \\sim C31 \\sim C32 \\sim C33: within 1.7A with sigma
of 0.04 and sigma for terminal atoms of 0.08
C16 \\sim C17 \\sim C18: within 1.7A with sigma of 0.01 and sigma for terminal
atoms of 0.02
Uanis(C31) \\sim Ueq, Uanis(C32) \\sim Ueq, Uanis(C33) \\sim Ueq: with sigma of
0.05 and sigma for terminal atoms of 0.1
5. Others
 Fixed Sof: C28(0.5) H28(0.5) C29(0.5) C30(0.5) H30A(0.5) H30B(0.5) H30C(0.5)
 C31(0.5) H31A(0.5) H31B(0.5) H31C(0.5) C32(0.5) C33(0.5) H33(0.5)
6.a Aromatic/amide H refined with riding coordinates:
 C1(H1), C2(H2), C3(H3), C5(H5), C6(H6), C8(H8), C9(H9), C10(H10), C11(H11),
 C12(H12), C13(H13), C14(H14), C15(H15), C17(H17), C18(H18), C19(H19), C20(H20),
  C21(H21), C23(H23), C24(H24)
6.b Idealised Me refined as rotating group:
 C27(H27A,H27B,H27C), C30(H30A,H30B,H30C), C31(H31A,H31B,H31C)
6.c :
 C25(H25), C28(H28), C33(H33)
;
_olex2_submission_special_instructions 'No special instructions were received'

loop_
_space_group_symop_operation_xyz
'x, y, z'
'-x, -y, -z'

loop_
_atom_site_label
_atom_site_type_symbol
_atom_site_fract_x
_atom_site_fract_y
_atom_site_fract_z
_atom_site_U_iso_or_equiv
_atom_site_adp_type
_atom_site_occupancy
_atom_site_site_symmetry_order
_atom_site_calc_flag
_atom_site_refinement_flags_posn
_atom_site_refinement_flags_adp
_atom_site_refinement_flags_occupancy
_atom_site_disorder_assembly
_atom_site_disorder_group
Cu1 Cu 1.500000 -0.500000 1.500000 0.0158(4) Uani 1 2 d S T P . .
Cu2 Cu 1.000000 0.500000 0.500000 0.0177(4) Uani 1 2 d S T P . .
Si03 Si 0.7020(2) 0.6301(3) 0.2759(2) 0.0202(5) Uani 1 1 d . . . . .
F1 F 0.8277(5) 0.5573(6) 0.3782(5) 0.0282(12) Uani 1 1 d . . . . .
F2 F 0.7788(6) 0.6772(7) 0.1734(5) 0.0381(15) Uani 1 1 d . . . . .
F3 F 0.5770(5) 0.7021(7) 0.1785(5) 0.0362(14) Uani 1 1 d . . . . .
F4 F 0.6276(5) 0.5819(5) 0.3848(5) 0.0259(11) Uani 1 1 d . . . . .
F5 F 0.7471(6) 0.4815(6) 0.2768(5) 0.0326(13) Uani 1 1 d . . . . .
F6 F 0.6583(5) 0.7764(5) 0.2824(5) 0.0301(12) Uani 1 1 d . . . . .
N1 N 0.9855(7) 0.3421(9) 0.6246(8) 0.032(2) Uani 1 1 d . . . . .
N2 N 1.0390(8) 0.1385(8) 0.7668(7) 0.0292(18) Uani 1 1 d . . . . .
N3 N 1.3027(8) -0.3394(9) 1.1769(8) 0.0339(19) Uani 1 1 d . . . . .
N4 N 1.4070(7) -0.4573(9) 1.3559(7) 0.0274(17) Uani 1 1 d . . . . .
N5 N 1.3992(7) -0.3108(8) 1.4758(7) 0.0257(17) Uani 1 1 d . . . . .
N6 N 1.2331(8) -0.1399(8) 1.4651(8) 0.036(2) Uani 1 1 d . . . . .
N7 N 1.1062(8) 0.3817(9) 0.4350(8) 0.0313(18) Uani 1 1 d . . . . .
N8 N 1.2671(8) 0.2228(9) 0.4264(8) 0.0327(19) Uani 1 1 d . . . . .
C1 C 1.0681(10) 0.2400(10) 0.7153(10) 0.034(2) Uani 1 1 d . . . . .
H1 H 1.139964 0.237989 0.741541 0.040 Uiso 1 1 calc R . . . .
C2 C 0.8954(11) 0.3077(12) 0.6167(11) 0.043(3) Uani 1 1 d . . . . .
H2 H 0.823013 0.362491 0.559363 0.052 Uiso 1 1 calc R . . . .
C3 C 0.9274(11) 0.1816(13) 0.7050(11) 0.046(3) Uani 1 1 d . . . . .
H3 H 0.881738 0.132913 0.720948 0.055 Uiso 1 1 calc R . . . .
C4 C 1.1095(9) 0.0135(11) 0.8665(9) 0.033(2) Uani 1 1 d . . . . .
C5 C 1.0630(11) -0.0775(12) 0.9170(10) 0.042(3) Uani 1 1 d . . . . .
H5 H 0.986497 -0.058747 0.882195 0.050 Uiso 1 1 calc R . . . .
C6 C 1.1290(12) -0.1970(12) 1.0194(10) 0.042(3) Uani 1 1 d . . . . .
H6 H 1.096502 -0.258552 1.055119 0.051 Uiso 1 1 calc R . . . .
C7 C 1.2415(10) -0.2256(10) 1.0687(9) 0.033(2) Uani 1 1 d . . . . .
C8 C 1.2881(12) -0.1375(14) 1.0131(11) 0.050(3) Uani 1 1 d . . . . .
H8 H 1.368051 -0.160474 1.043517 0.060 Uiso 1 1 calc R . . . .
C9 C 1.2228(12) -0.0163(13) 0.9143(11) 0.047(3) Uani 1 1 d . . . . .
H9 H 1.255443 0.045304 0.879862 0.056 Uiso 1 1 calc R . . . .
C10 C 1.2945(12) -0.4585(11) 1.2282(10) 0.043(3) Uani 1 1 d . . . . .
H10 H 1.251180 -0.484446 1.192730 0.052 Uiso 1 1 calc R . . . .
C11 C 1.3581(11) -0.5316(11) 1.3370(10) 0.041(3) Uani 1 1 d . . . . .
H11 H 1.368251 -0.618391 1.391426 0.049 Uiso 1 1 calc R . . . .
C12 C 1.3703(9) -0.3433(10) 1.2575(9) 0.029(2) Uani 1 1 d . . . . .
H12 H 1.389492 -0.272783 1.245618 0.035 Uiso 1 1 calc R . . . .
C13 C 1.2996(8) -0.2758(9) 1.5157(9) 0.0255(19) Uani 1 1 d . . . . .
H13 H 1.276715 -0.337605 1.572726 0.031 Uiso 1 1 calc R . . . .
C14 C 1.4001(9) -0.1907(10) 1.3962(9) 0.029(2) Uani 1 1 d . . . . .
H14 H 1.461949 -0.184106 1.353413 0.034 Uiso 1 1 calc R . . . .
C15 C 1.2969(9) -0.0848(10) 1.3909(10) 0.033(2) Uani 1 1 d . . . . .
H15 H 1.273821 0.008572 1.344891 0.039 Uiso 1 1 calc R . . . .
C16 C 1.1161(9) -0.0701(10) 1.4852(10) 0.032(2) Uani 1 1 d . U . . .
C17 C 1.0482(12) 0.0662(13) 1.4144(13) 0.056(3) Uani 1 1 d . U . . .
H17 H 1.081547 0.113580 1.355912 0.067 Uiso 1 1 calc R . . . .
C18 C 0.9317(13) 0.1351(13) 1.4274(13) 0.063(4) Uani 1 1 d . U . . .
H18 H 0.884264 0.228487 1.375371 0.076 Uiso 1 1 calc R . . . .
C19 C 1.2140(8) 0.2808(9) 0.4926(9) 0.0251(19) Uani 1 1 d . . . . .
H19 H 1.249184 0.252872 0.568576 0.030 Uiso 1 1 calc R . . . .
C20 C 1.0900(10) 0.3912(11) 0.3281(9) 0.033(2) Uani 1 1 d . . . . .
H20 H 1.019309 0.455686 0.269273 0.039 Uiso 1 1 calc R . . . .
C21 C 1.1898(9) 0.2951(11) 0.3193(10) 0.031(2) Uani 1 1 d . . . . .
H21 H 1.204127 0.280193 0.254397 0.038 Uiso 1 1 calc R . . . .
C22 C 1.3847(8) 0.1104(10) 0.4631(10) 0.030(2) Uani 1 1 d . . . . .
C23 C 1.4245(9) 0.0112(11) 0.5792(9) 0.033(2) Uani 1 1 d . . . . .
H23 H 1.373140 0.019954 0.632853 0.039 Uiso 1 1 calc R . . . .
C24 C 1.5380(10) -0.0990(11) 0.6155(10) 0.034(2) Uani 1 1 d . . . . .
H24 H 1.564052 -0.167324 0.693663 0.040 Uiso 1 1 calc R . . . .
C25 C 1.444(3) -0.669(3) 1.047(2) 0.117(9) Uani 1 1 d . . . . .
H25 H 1.389690 -0.669226 0.998701 0.140 Uiso 1 1 calc R . . . .
C26 C 1.517(3) -0.668(3) 1.1118(19) 0.103(8) Uani 1 1 d . . . . .
C27 C 1.600(3) -0.669(3) 1.191(2) 0.118(9) Uani 1 1 d . . . . .
H27A H 1.631440 -0.605475 1.146448 0.177 Uiso 1 1 calc GR . . . .
H27B H 1.667756 -0.760112 1.233386 0.177 Uiso 1 1 calc GR . . . .
H27C H 1.555547 -0.642012 1.245016 0.177 Uiso 1 1 calc GR . . . .
C28 C 0.907(4) -0.297(6) 0.965(4) 0.096(12) Uani 0.5 1 d . U . A 2
H28 H 0.835421 -0.259340 0.991762 0.116 Uiso 0.5 1 calc R . . A 2
C29 C 0.997(4) -0.344(5) 0.930(3) 0.083(10) Uani 0.5 1 d . U . A 2
C30 C 1.103(4) -0.401(5) 0.895(3) 0.085(11) Uani 0.5 1 d . U . A 2
H30A H 1.083130 -0.387960 0.817999 0.127 Uiso 0.5 1 calc GR . . A 2
H30B H 1.147860 -0.497696 0.949128 0.127 Uiso 0.5 1 calc GR . . A 2
H30C H 1.153869 -0.357466 0.893440 0.127 Uiso 0.5 1 calc GR . . A 2
C31 C 0.807(5) -0.189(6) 0.902(5) 0.14(2) Uani 0.5 1 d D U . B 1
H31A H 0.812499 -0.167748 0.821501 0.212 Uiso 0.5 1 calc GR . . B 1
H31B H 0.837783 -0.286182 0.949408 0.212 Uiso 0.5 1 calc GR . . B 1
H31C H 0.857059 -0.159297 0.929332 0.212 Uiso 0.5 1 calc GR . . B 1
C32 C 0.681(5) -0.118(6) 0.909(6) 0.14(2) Uani 0.5 1 d D U . B 1
C33 C 0.580(6) -0.045(6) 0.903(5) 0.15(2) Uani 0.5 1 d D U . B 1
H33 H 0.498421 0.015037 0.898288 0.179 Uiso 0.5 1 calc R . . B 1

loop_
_atom_site_aniso_label
_atom_site_aniso_U_11
_atom_site_aniso_U_22
_atom_site_aniso_U_33
_atom_site_aniso_U_23
_atom_site_aniso_U_13
_atom_site_aniso_U_12
Cu1 0.0066(8) 0.0136(8) 0.0250(9) -0.0114(7) 0.0038(6) -0.0003(6)
Cu2 0.0072(8) 0.0133(8) 0.0292(9) -0.0102(7) 0.0040(6) -0.0018(6)
Si03 0.0114(10) 0.0239(12) 0.0247(11) -0.0121(10) 0.0051(8) -0.0072(9)
F1 0.012(2) 0.026(3) 0.033(3) -0.010(2) -0.001(2) -0.001(2)
F2 0.036(3) 0.053(4) 0.035(3) -0.020(3) 0.019(3) -0.030(3)
F3 0.028(3) 0.043(4) 0.034(3) -0.015(3) -0.003(2) -0.017(3)
F4 0.019(3) 0.027(3) 0.038(3) -0.020(2) 0.015(2) -0.012(2)
F5 0.034(3) 0.038(3) 0.041(3) -0.028(3) 0.017(3) -0.019(3)
F6 0.022(3) 0.019(3) 0.040(3) -0.011(2) 0.000(2) -0.004(2)
N1 0.019(4) 0.027(4) 0.035(4) -0.002(4) -0.004(3) -0.011(3)
N2 0.026(4) 0.022(4) 0.033(4) -0.008(3) 0.002(3) -0.010(3)
N3 0.033(5) 0.026(4) 0.030(4) -0.004(4) -0.003(4) -0.012(4)
N4 0.026(4) 0.031(4) 0.022(4) -0.009(3) 0.003(3) -0.015(4)
N5 0.017(4) 0.017(4) 0.039(4) -0.014(3) 0.012(3) -0.005(3)
N6 0.027(5) 0.015(4) 0.050(5) -0.011(4) 0.018(4) -0.001(3)
N7 0.019(4) 0.027(4) 0.040(5) -0.017(4) 0.002(3) -0.002(3)
N8 0.029(5) 0.029(4) 0.042(5) -0.023(4) 0.008(4) -0.008(4)
C1 0.026(5) 0.028(5) 0.042(6) -0.009(4) -0.002(4) -0.015(4)
C2 0.031(6) 0.034(6) 0.046(6) -0.003(5) -0.006(5) -0.016(5)
C3 0.041(6) 0.042(6) 0.052(7) -0.009(5) -0.009(5) -0.030(6)
C4 0.026(5) 0.035(5) 0.027(5) -0.009(4) 0.002(4) -0.011(4)
C5 0.041(6) 0.040(6) 0.042(6) -0.013(5) -0.007(5) -0.022(5)
C6 0.046(7) 0.041(6) 0.036(6) -0.009(5) -0.009(5) -0.026(6)
C7 0.034(5) 0.027(5) 0.027(5) -0.006(4) 0.002(4) -0.013(4)
C8 0.044(7) 0.048(7) 0.039(6) 0.001(5) -0.005(5) -0.026(6)
C9 0.043(7) 0.043(7) 0.042(6) 0.000(5) -0.006(5) -0.029(6)
C10 0.059(8) 0.030(5) 0.038(6) -0.011(5) -0.007(5) -0.024(6)
C11 0.046(7) 0.029(5) 0.040(6) -0.008(5) -0.012(5) -0.019(5)
C12 0.025(5) 0.020(4) 0.038(5) -0.008(4) 0.002(4) -0.012(4)
C13 0.014(4) 0.016(4) 0.039(5) -0.012(4) 0.010(4) -0.003(3)
C14 0.022(5) 0.025(5) 0.040(5) -0.015(4) 0.009(4) -0.013(4)
C15 0.022(5) 0.023(5) 0.048(6) -0.015(4) 0.012(4) -0.008(4)
C16 0.019(4) 0.019(4) 0.054(6) -0.019(4) 0.020(4) -0.005(4)
C17 0.035(5) 0.030(5) 0.071(6) -0.011(5) 0.028(5) -0.004(4)
C18 0.043(6) 0.026(5) 0.071(7) -0.009(5) 0.033(6) 0.008(5)
C19 0.013(4) 0.022(4) 0.043(5) -0.025(4) 0.001(4) -0.001(4)
C20 0.032(5) 0.029(5) 0.037(5) -0.016(4) 0.006(4) -0.013(4)
C21 0.022(5) 0.038(5) 0.044(6) -0.027(5) 0.011(4) -0.013(4)
C22 0.013(4) 0.019(4) 0.054(6) -0.019(4) 0.003(4) -0.003(3)
C23 0.023(5) 0.032(5) 0.037(5) -0.023(4) 0.008(4) -0.001(4)
C24 0.028(5) 0.030(5) 0.041(6) -0.017(4) 0.011(4) -0.011(4)
C25 0.15(3) 0.105(19) 0.091(17) -0.060(15) 0.030(17) -0.045(18)
C26 0.12(2) 0.114(19) 0.064(12) -0.037(13) 0.017(12) -0.052(16)
C27 0.14(2) 0.16(3) 0.106(18) -0.073(19) 0.027(16) -0.10(2)
C28 0.08(2) 0.19(4) 0.14(3) -0.15(3) 0.08(2) -0.09(2)
C29 0.10(2) 0.17(3) 0.084(19) -0.11(2) 0.071(17) -0.10(2)
C30 0.09(2) 0.16(3) 0.10(2) -0.10(3) 0.06(2) -0.10(3)
C31 0.19(4) 0.15(4) 0.12(3) -0.08(3) -0.02(3) -0.10(3)
C32 0.16(4) 0.15(4) 0.12(3) -0.03(3) -0.01(3) -0.11(3)
C33 0.14(4) 0.15(4) 0.13(4) -0.02(3) 0.07(3) -0.09(4)

loop_
_atom_type_symbol
_atom_type_description
_atom_type_scat_dispersion_real
_atom_type_scat_dispersion_imag
_atom_type_scat_source
C C 0.0181 0.0091 'International Tables Vol C Tables 4.2.6.8 and 6.1.1.4'
H H 0.0000 0.0000 'International Tables Vol C Tables 4.2.6.8 and 6.1.1.4'
Cu Cu -1.9646 0.5888 'International Tables Vol C Tables 4.2.6.8 and 6.1.1.4'
F F 0.0727 0.0534 'International Tables Vol C Tables 4.2.6.8 and 6.1.1.4'
N N 0.0311 0.0180 'International Tables Vol C Tables 4.2.6.8 and 6.1.1.4'
Si Si 0.2541 0.3302 'International Tables Vol C Tables 4.2.6.8 and 6.1.1.4'

loop_
_geom_angle_atom_site_label_1
_geom_angle_atom_site_label_2
_geom_angle_atom_site_label_3
_geom_angle
_geom_angle_site_symmetry_1
_geom_angle_site_symmetry_3
_geom_angle_publ_flag
F4 Cu1 F4 180.0 1_646 2_757 ?
N4 Cu1 F4 92.8(3) . 2_757 ?
N4 Cu1 F4 92.8(3) 2_848 1_646 ?
N4 Cu1 F4 87.2(3) 2_848 2_757 ?
N4 Cu1 F4 87.2(3) . 1_646 ?
N4 Cu1 N4 180.0 2_848 . ?
N4 Cu1 N5 91.6(4) . . ?
N4 Cu1 N5 88.4(4) 2_848 . ?
N4 Cu1 N5 91.6(4) 2_848 2_848 ?
N4 Cu1 N5 88.4(4) . 2_848 ?
N5 Cu1 F4 86.9(3) 2_848 2_757 ?
N5 Cu1 F4 93.1(3) 2_848 1_646 ?
N5 Cu1 F4 93.1(3) . 2_757 ?
N5 Cu1 F4 86.9(3) . 1_646 ?
N5 Cu1 N5 180.0 2_848 . ?
F1 Cu2 F1 180.0 2_766 . ?
N1 Cu2 F1 88.7(3) 2_766 . ?
N1 Cu2 F1 88.7(3) . 2_766 ?
N1 Cu2 F1 91.3(3) 2_766 2_766 ?
N1 Cu2 F1 91.3(3) . . ?
N1 Cu2 N1 180.0 . 2_766 ?
N1 Cu2 N7 90.2(4) 2_766 2_766 ?
N1 Cu2 N7 89.8(4) 2_766 . ?
N1 Cu2 N7 89.8(4) . 2_766 ?
N1 Cu2 N7 90.2(4) . . ?
N7 Cu2 F1 90.2(3) 2_766 . ?
N7 Cu2 F1 90.2(3) . 2_766 ?
N7 Cu2 F1 89.8(3) 2_766 2_766 ?
N7 Cu2 F1 89.8(3) . . ?
N7 Cu2 N7 180.0(4) 2_766 . ?
F1 Si03 F4 88.0(3) . . ?
F1 Si03 F6 88.6(3) . . ?
F2 Si03 F1 89.7(3) . . ?
F2 Si03 F4 177.5(3) . . ?
F2 Si03 F5 91.9(3) . . ?
F2 Si03 F6 90.1(3) . . ?
F3 Si03 F1 178.5(3) . . ?
F3 Si03 F2 91.6(3) . . ?
F3 Si03 F4 90.7(3) . . ?
F3 Si03 F5 91.5(3) . . ?
F3 Si03 F6 90.6(3) . . ?
F5 Si03 F1 89.3(3) . . ?
F5 Si03 F4 89.2(3) . . ?
F5 Si03 F6 177.1(3) . . ?
F6 Si03 F4 88.8(3) . . ?
Si03 F1 Cu2 168.4(3) . . ?
Si03 F4 Cu1 163.2(3) . 1_464 ?
C1 N1 Cu2 127.6(7) . . ?
C1 N1 C2 106.5(9) . . ?
C2 N1 Cu2 124.6(7) . . ?
C1 N2 C3 106.4(8) . . ?
C1 N2 C4 125.9(9) . . ?
C3 N2 C4 127.7(9) . . ?
C10 N3 C7 129.1(10) . . ?
C12 N3 C7 124.2(9) . . ?
C12 N3 C10 106.1(8) . . ?
C11 N4 Cu1 129.0(7) . . ?
C12 N4 Cu1 125.3(7) . . ?
C12 N4 C11 105.6(8) . . ?
C13 N5 Cu1 122.5(6) . . ?
C13 N5 C14 106.5(8) . . ?
C14 N5 Cu1 129.3(6) . . ?
C13 N6 C15 107.7(8) . . ?
C13 N6 C16 124.7(9) . . ?
C15 N6 C16 127.5(8) . . ?
C19 N7 Cu2 121.9(7) . . ?
C19 N7 C20 107.7(9) . . ?
C20 N7 Cu2 130.3(7) . . ?
C19 N8 C21 108.6(8) . . ?
C19 N8 C22 123.5(9) . . ?
C21 N8 C22 127.8(9) . . ?
N1 C1 N2 111.8(9) . . ?
C3 C2 N1 108.5(10) . . ?
C2 C3 N2 106.7(9) . . ?
C5 C4 N2 119.7(9) . . ?
C9 C4 N2 120.1(10) . . ?
C9 C4 C5 120.2(10) . . ?
C4 C5 C6 119.8(10) . . ?
C7 C6 C5 120.0(11) . . ?
C6 C7 N3 119.9(10) . . ?
C8 C7 N3 121.2(10) . . ?
C8 C7 C6 118.7(10) . . ?
C7 C8 C9 122.3(11) . . ?
C4 C9 C8 118.8(11) . . ?
C11 C10 N3 108.3(10) . . ?
C10 C11 N4 108.0(10) . . ?
N4 C12 N3 111.9(9) . . ?
N5 C13 N6 111.1(8) . . ?
C15 C14 N5 108.2(9) . . ?
C14 C15 N6 106.4(9) . . ?
C17 C16 N6 119.3(10) . . ?
C17 C16 C18 118.6(10) . 2_758 ?
C18 C16 N6 122.1(10) 2_758 . ?
C16 C17 C18 120.6(12) . . ?
C16 C18 C17 120.7(12) 2_758 . ?
N7 C19 N8 109.1(9) . . ?
C21 C20 N7 109.8(10) . . ?
C20 C21 N8 104.7(9) . . ?
C23 C22 N8 119.6(10) . . ?
C23 C22 C24 119.9(9) . 2_856 ?
C24 C22 N8 120.5(10) 2_856 . ?
C24 C23 C22 120.0(10) . . ?
C23 C24 C22 120.1(10) . 2_856 ?
C25 C26 C27 178(3) . . ?
C28 C29 C30 178(5) . . ?
C33 C32 C31 170(7) . . ?

loop_
_geom_bond_atom_site_label_1
_geom_bond_atom_site_label_2
_geom_bond_distance
_geom_bond_site_symmetry_2
_geom_bond_publ_flag
Cu1 F4 2.393(5) 2_757 ?
Cu1 F4 2.393(5) 1_646 ?
Cu1 N4 1.983(8) . ?
Cu1 N4 1.983(8) 2_848 ?
Cu1 N5 2.013(8) . ?
Cu1 N5 2.013(8) 2_848 ?
Cu2 F1 2.350(5) . ?
Cu2 F1 2.350(5) 2_766 ?
Cu2 N1 2.007(8) . ?
Cu2 N1 2.007(8) 2_766 ?
Cu2 N7 2.008(9) 2_766 ?
Cu2 N7 2.008(9) . ?
Si03 F1 1.702(6) . ?
Si03 F2 1.670(6) . ?
Si03 F3 1.662(6) . ?
Si03 F4 1.708(6) . ?
Si03 F5 1.680(6) . ?
Si03 F6 1.703(6) . ?
N1 C1 1.308(13) . ?
N1 C2 1.375(14) . ?
N2 C1 1.343(13) . ?
N2 C3 1.380(13) . ?
N2 C4 1.419(13) . ?
N3 C7 1.407(13) . ?
N3 C10 1.379(14) . ?
N3 C12 1.342(14) . ?
N4 C11 1.402(13) . ?
N4 C12 1.328(12) . ?
N5 C13 1.304(12) . ?
N5 C14 1.401(12) . ?
N6 C13 1.352(12) . ?
N6 C15 1.372(13) . ?
N6 C16 1.426(12) . ?
N7 C19 1.312(12) . ?
N7 C20 1.376(14) . ?
N8 C19 1.355(12) . ?
N8 C21 1.394(14) . ?
N8 C22 1.420(13) . ?
C2 C3 1.363(16) . ?
C4 C5 1.387(16) . ?
C4 C9 1.380(15) . ?
C5 C6 1.399(16) . ?
C6 C7 1.384(15) . ?
C7 C8 1.370(16) . ?
C8 C9 1.383(16) . ?
C10 C11 1.345(15) . ?
C14 C15 1.365(14) . ?
C16 C17 1.373(15) . ?
C16 C18 1.373(16) 2_758 ?
C17 C18 1.382(17) . ?
C20 C21 1.352(15) . ?
C22 C23 1.403(15) . ?
C22 C24 1.405(15) 2_856 ?
C23 C24 1.380(15) . ?
C25 C26 1.26(4) . ?
C26 C27 1.47(3) . ?
C28 C29 1.20(5) . ?
C29 C30 1.38(5) . ?
C31 C32 1.46(2) . ?
C32 C33 1.17(2) . ?

loop_
_twin_individual_id
_twin_individual_mass_fraction_refined
1 0.689(9)
2 0.311(9)
